data_7026015
loop_
_publ_author_name
'Liu, Ruiting'
'Li, Xiaoqing'
'Zhang, Houcai'
'Weng, Linhong'
'Zhou, Xigeng'

_publ_section_title
;
 Synthesis and controlled hydrolysis of organolanthanide complexes with
 mono- and dianionic benzimidazole-2-thiolate ligands.
;
_journal_issue 45
_journal_name_full 'Dalton transactions (Cambridge, England : 2003)'
_journal_page_first 11053
_journal_page_last 11059
_journal_paper_doi 10.1039/c0dt00129e
_journal_volume 39
_journal_year 2010
_chemical_formula_sum 'C76 H104 N8 O8 S4 Yb4'
_chemical_formula_weight 2078.07
_chemical_name_systematic
;
?
;
_space_group_IT_number 15
_symmetry_cell_setting monoclinic
_symmetry_space_group_name_Hall '-C 2yc'
_symmetry_space_group_name_H-M 'C 1 2/c 1'
_atom_sites_solution_hydrogens geom
_atom_sites_solution_primary direct
_atom_sites_solution_secondary difmap
_audit_creation_method SHELXL-97
_cell_angle_alpha 90.00
_cell_angle_beta 93.674(4)
_cell_angle_gamma 90.00
_cell_formula_units_Z 4
_cell_length_a 27.814(8)
_cell_length_b 10.924(3)
_cell_length_c 26.601(7)
_cell_measurement_reflns_used 962
_cell_measurement_temperature 293(2)
_cell_measurement_theta_max 23.901
_cell_measurement_theta_min 2.555
_cell_volume 8066(4)
_computing_cell_refinement 'Bruker SMART'
_computing_data_collection 'Bruker SMART'
_computing_data_reduction 'Bruker SHELXTL'
_computing_molecular_graphics 'Bruker SHELXTL'
_computing_publication_material 'Bruker SHELXTL'
_computing_structure_refinement 'SHELXL-97 (Sheldrick, 1997)'
_computing_structure_solution 'SHELXS-97 (Sheldrick, 1990)'
_diffrn_ambient_temperature 293(2)
_diffrn_measured_fraction_theta_full 0.995
_diffrn_measured_fraction_theta_max 0.995
_diffrn_measurement_device_type 'CCD area detector'
_diffrn_measurement_method 'phi and omega scans'
_diffrn_radiation_monochromator graphite
_diffrn_radiation_source 'fine-focus sealed tube'
_diffrn_radiation_type MoK\a
_diffrn_radiation_wavelength 0.71073
_diffrn_reflns_av_R_equivalents 0.0435
_diffrn_reflns_av_sigmaI/netI 0.0579
_diffrn_reflns_limit_h_max 30
_diffrn_reflns_limit_h_min -32
_diffrn_reflns_limit_k_max 12
_diffrn_reflns_limit_k_min -12
_diffrn_reflns_limit_l_max 31
_diffrn_reflns_limit_l_min -31
_diffrn_reflns_number 16656
_diffrn_reflns_theta_full 25.01
_diffrn_reflns_theta_max 25.01
_diffrn_reflns_theta_min 1.53
_exptl_absorpt_coefficient_mu 4.755
_exptl_absorpt_correction_T_max 0.6478
_exptl_absorpt_correction_T_min 0.4498
_exptl_absorpt_correction_type multi-scan
_exptl_absorpt_process_details sadabs
_exptl_crystal_colour orange
_exptl_crystal_density_diffrn 1.711
_exptl_crystal_density_method 'not measured'
_exptl_crystal_description block
_exptl_crystal_F_000 4096
_exptl_crystal_size_max 0.20
_exptl_crystal_size_mid 0.10
_exptl_crystal_size_min 0.10
_refine_diff_density_max 0.965
_refine_diff_density_min -0.698
_refine_diff_density_rms 0.135
_refine_ls_extinction_method none
_refine_ls_goodness_of_fit_ref 1.040
_refine_ls_hydrogen_treatment mixed
_refine_ls_matrix_type full
_refine_ls_number_parameters 451
_refine_ls_number_reflns 7070
_refine_ls_number_restraints 44
_refine_ls_restrained_S_all 1.052
_refine_ls_R_factor_all 0.0624
_refine_ls_R_factor_gt 0.0378
_refine_ls_shift/su_max 0.001
_refine_ls_shift/su_mean 0.000
_refine_ls_structure_factor_coef Fsqd
_refine_ls_weighting_details 'calc w=1/[\s^2^(Fo^2^)+(0.0446P)^2^+13.7430P] where P=(Fo^2^+2Fc^2^)/3'
_refine_ls_weighting_scheme calc
_refine_ls_wR_factor_gt 0.0855
_refine_ls_wR_factor_ref 0.0994
_reflns_number_gt 5191
_reflns_number_total 7070
_reflns_threshold_expression >2sigma(I)
_cod_data_source_file c0dt00129e.txt
_cod_data_source_block f70511c
_cod_depositor_comments
;
The following automatic conversions were performed:

'_symmetry_cell_setting' value 'Monoclinic' changed to 'monoclinic'
according to /home/saulius/struct/CIF-dictionaries/cif_core.dic
dictionary named 'cif_core.dic' version 2.4.2 from 2011-04-26.

Automatic conversion script
Id: cif_fix_values 1891 2012-01-12 08:04:46Z andrius 
;
_cod_original_sg_symbol_H-M C2/c
_cod_database_code 7026015

loop_
_symmetry_equiv_pos_as_xyz
'x, y, z'
'-x, y, -z+1/2'
'x+1/2, y+1/2, z'
'-x+1/2, y+1/2, -z+1/2'
'-x, -y, -z'
'x, -y, z-1/2'
'-x+1/2, -y+1/2, -z'
'x+1/2, -y+1/2, z-1/2'

loop_
_atom_site_label
_atom_site_type_symbol
_atom_site_fract_x
_atom_site_fract_y
_atom_site_fract_z
_atom_site_U_iso_or_equiv
_atom_site_adp_type
_atom_site_occupancy
_atom_site_symmetry_multiplicity
_atom_site_calc_flag
_atom_site_refinement_flags
Yb1 Yb 0.061774(12) 0.54059(3) 0.289192(12) 0.03780(11) Uani 1 1 d D
Yb2 Yb 0.033744(12) 0.74921(3) 0.187904(12) 0.03762(11) Uani 1 1 d D
N1 N 0.1154(2) 0.6537(6) 0.3484(2) 0.0455(16) Uani 1 1 d .
N2 N 0.1151(2) 0.7155(6) 0.4281(2) 0.0522(18) Uani 1 1 d .
H2B H 0.1045 0.7338 0.4568 0.063 Uiso 1 1 calc R
N3 N 0.0861(2) 0.6355(6) 0.1350(2) 0.0449(16) Uani 1 1 d .
N4 N 0.1649(3) 0.5869(6) 0.1401(2) 0.0531(18) Uani 1 1 d .
H4B H 0.1937 0.5732 0.1527 0.064 Uiso 1 1 calc R
S1 S 0.03012(7) 0.6229(2) 0.38766(7) 0.0485(5) Uani 1 1 d .
S2 S 0.13001(7) 0.6698(2) 0.22718(7) 0.0491(5) Uani 1 1 d D
O1 O 0.02273(18) 0.5467(4) 0.21040(16) 0.0377(11) Uani 1 1 d D
H1O H 0.0357(6) 0.5011(15) 0.1904(6) 0.057 Uiso 1 1 d D
O2 O -0.03875(18) 0.7436(5) 0.22263(19) 0.0412(12) Uani 1 1 d D
H2O H -0.0626(17) 0.784(7) 0.214(2) 0.062 Uiso 1 1 d D
C1 C 0.0575(4) 0.3084(9) 0.3131(5) 0.074(3) Uani 1 1 d .
H1A H 0.0297 0.2685 0.3269 0.089 Uiso 1 1 calc R
C2 C 0.0672(4) 0.3078(8) 0.2638(4) 0.065(3) Uani 1 1 d .
H2A H 0.0478 0.2676 0.2366 0.078 Uiso 1 1 calc R
C3 C 0.1123(5) 0.3537(9) 0.2602(4) 0.081(3) Uani 1 1 d .
H3A H 0.1301 0.3520 0.2296 0.097 Uiso 1 1 calc R
C4 C 0.1316(4) 0.3831(9) 0.3064(5) 0.083(3) Uani 1 1 d .
H4A H 0.1655 0.4028 0.3151 0.100 Uiso 1 1 calc R
C5 C 0.0958(5) 0.3547(10) 0.3412(4) 0.082(3) Uani 1 1 d .
H5A H 0.1009 0.3506 0.3780 0.098 Uiso 1 1 calc R
C6 C 0.0896(3) 0.6702(8) 0.3880(3) 0.0435(19) Uani 1 1 d .
C7 C 0.1627(3) 0.6885(7) 0.3643(3) 0.0438(19) Uani 1 1 d .
C8 C 0.2057(3) 0.6893(9) 0.3389(3) 0.063(2) Uani 1 1 d .
H8A H 0.2066 0.6647 0.3055 0.076 Uiso 1 1 calc R
C9 C 0.2457(3) 0.7284(10) 0.3662(4) 0.075(3) Uani 1 1 d .
H9A H 0.2747 0.7308 0.3507 0.090 Uiso 1 1 calc R
C10 C 0.2455(3) 0.7647(10) 0.4158(4) 0.074(3) Uani 1 1 d .
H10A H 0.2744 0.7875 0.4328 0.089 Uiso 1 1 calc R
C11 C 0.2035(4) 0.7679(9) 0.4408(4) 0.073(3) Uani 1 1 d .
H11A H 0.2028 0.7958 0.4738 0.088 Uiso 1 1 calc R
C12 C 0.1634(3) 0.7275(8) 0.4140(3) 0.049(2) Uani 1 1 d .
C13 C 0.0581(4) 0.9813(8) 0.1957(4) 0.062(2) Uani 1 1 d .
H13A H 0.0733 1.0210 0.2257 0.075 Uiso 1 1 calc R
C14 C 0.0075(4) 0.9824(8) 0.1807(4) 0.065(3) Uani 1 1 d .
H14A H -0.0180 1.0221 0.1986 0.077 Uiso 1 1 calc R
C15 C 0.0034(4) 0.9358(9) 0.1322(4) 0.079(3) Uani 1 1 d .
H15A H -0.0261 0.9366 0.1100 0.094 Uiso 1 1 calc R
C16 C 0.0498(4) 0.9058(9) 0.1170(4) 0.067(3) Uani 1 1 d .
H16A H 0.0582 0.8863 0.0826 0.081 Uiso 1 1 calc R
C17 C 0.0812(4) 0.9355(9) 0.1568(4) 0.068(3) Uani 1 1 d .
H17A H 0.1163 0.9368 0.1550 0.082 Uiso 1 1 calc R
C18 C 0.1280(3) 0.6261(8) 0.1651(3) 0.047(2) Uani 1 1 d .
C19 C 0.1009(3) 0.6024(7) 0.0869(3) 0.0434(19) Uani 1 1 d .
C20 C 0.0731(3) 0.5954(8) 0.0415(3) 0.056(2) Uani 1 1 d .
H20A H 0.0403 0.6126 0.0391 0.067 Uiso 1 1 calc R
C21 C 0.0977(4) 0.5609(9) -0.0003(3) 0.063(3) Uani 1 1 d .
H21A H 0.0809 0.5564 -0.0316 0.076 Uiso 1 1 calc R
C22 C 0.1463(5) 0.5333(9) 0.0032(4) 0.078(3) Uani 1 1 d .
H22A H 0.1608 0.5097 -0.0258 0.094 Uiso 1 1 calc R
C23 C 0.1742(3) 0.5392(9) 0.0477(4) 0.067(3) Uani 1 1 d .
H23A H 0.2071 0.5230 0.0499 0.080 Uiso 1 1 calc R
C24 C 0.1484(3) 0.5722(8) 0.0899(3) 0.054(2) Uani 1 1 d .
C25 C 0.3032(5) 0.5571(15) 0.1575(5) 0.149(6) Uani 1 1 d D
H25A H 0.3083 0.6375 0.1433 0.179 Uiso 1 1 calc R
H25B H 0.3038 0.4966 0.1309 0.179 Uiso 1 1 calc R
C26 C 0.3415(4) 0.5296(15) 0.1988(6) 0.131(6) Uani 1 1 d D
H26A H 0.3549 0.4487 0.1944 0.158 Uiso 1 1 calc R
H26B H 0.3673 0.5892 0.1987 0.158 Uiso 1 1 calc R
C27 C 0.3166(6) 0.536(2) 0.2473(6) 0.207(10) Uani 1 1 d D
H27A H 0.3292 0.4757 0.2712 0.248 Uiso 1 1 calc R
H27B H 0.3200 0.6170 0.2624 0.248 Uiso 1 1 calc R
C28 C 0.2652(5) 0.5101(18) 0.2307(5) 0.180(6) Uani 1 1 d DU
H28A H 0.2589 0.4229 0.2321 0.215 Uiso 1 1 calc R
H28B H 0.2437 0.5521 0.2522 0.215 Uiso 1 1 calc R
C29 C 0.1044(4) 0.7622(11) 0.5726(4) 0.096(4) Uani 1 1 d D
H29A H 0.1216 0.8331 0.5863 0.115 Uiso 1 1 calc R
H29B H 0.1262 0.6930 0.5732 0.115 Uiso 1 1 calc R
C30 C 0.0607(5) 0.7340(11) 0.6028(4) 0.099(4) Uani 1 1 d D
H30A H 0.0639 0.6538 0.6183 0.119 Uiso 1 1 calc R
H30B H 0.0577 0.7946 0.6291 0.119 Uiso 1 1 calc R
C31 C 0.0177(5) 0.7375(14) 0.5664(5) 0.138(6) Uani 1 1 d D
H31A H -0.0093 0.7778 0.5809 0.165 Uiso 1 1 calc R
H31B H 0.0080 0.6557 0.5558 0.165 Uiso 1 1 calc R
C32 C 0.0353(4) 0.8098(14) 0.5235(5) 0.120(5) Uani 1 1 d D
H32A H 0.0186 0.7848 0.4920 0.143 Uiso 1 1 calc R
H32B H 0.0297 0.8965 0.5284 0.143 Uiso 1 1 calc R
O3 O 0.2587(3) 0.5529(12) 0.1808(4) 0.157(4) Uani 1 1 d DU
O4 O 0.0853(3) 0.7858(8) 0.5225(2) 0.095(2) Uani 1 1 d D
C35 C 0.2071(8) 0.906(5) 0.0358(9) 0.39(3) Uani 1 1 d D
H35A H 0.2235 0.9791 0.0258 0.462 Uiso 1 1 calc R
H35B H 0.2236 0.8350 0.0229 0.462 Uiso 1 1 calc R
C36 C 0.1548(8) 0.907(4) 0.0157(9) 0.34(3) Uani 1 1 d D
H36A H 0.1377 0.8388 0.0294 0.413 Uiso 1 1 calc R
H36B H 0.1395 0.9824 0.0257 0.413 Uiso 1 1 calc R
C33 C 0.2570(7) 0.870(3) 0.1142(12) 0.49(3) Uani 1 1 d D
H33A H 0.2579 0.8711 0.1503 0.735 Uiso 1 1 calc R
H33B H 0.2789 0.9304 0.1028 0.735 Uiso 1 1 calc R
H33C H 0.2663 0.7906 0.1029 0.735 Uiso 1 1 calc R
C38 C 0.1012(7) 0.915(3) -0.0623(12) 0.49(3) Uani 1 1 d D
H38A H 0.1000 0.9084 -0.0983 0.735 Uiso 1 1 calc R
H38B H 0.0899 0.9950 -0.0532 0.735 Uiso 1 1 calc R
H38C H 0.0811 0.8537 -0.0488 0.735 Uiso 1 1 calc R
C34 C 0.2065(7) 0.899(2) 0.0930(9) 0.40(3) Uani 1 1 d D
H34A H 0.1959 0.9763 0.1062 0.482 Uiso 1 1 calc R
H34B H 0.1844 0.8354 0.1026 0.482 Uiso 1 1 calc R
C37 C 0.1525(8) 0.898(3) -0.0410(8) 0.36(3) Uani 1 1 d D
H37A H 0.1644 0.8191 -0.0510 0.429 Uiso 1 1 calc R
H37B H 0.1729 0.9610 -0.0545 0.429 Uiso 1 1 calc R

loop_
_atom_site_aniso_label
_atom_site_aniso_U_11
_atom_site_aniso_U_22
_atom_site_aniso_U_33
_atom_site_aniso_U_23
_atom_site_aniso_U_13
_atom_site_aniso_U_12
Yb1 0.03627(19) 0.0453(2) 0.03133(17) 0.00047(15) -0.00164(13) 0.00400(15)
Yb2 0.03698(19) 0.0439(2) 0.03196(18) 0.00318(15) 0.00237(14) -0.00158(15)
N1 0.044(4) 0.058(4) 0.034(3) -0.008(3) -0.001(3) -0.001(3)
N2 0.051(4) 0.072(5) 0.033(4) -0.004(3) -0.004(3) -0.001(4)
N3 0.055(4) 0.050(4) 0.030(3) 0.002(3) 0.005(3) 0.001(3)
N4 0.050(4) 0.063(5) 0.046(4) -0.001(3) 0.002(3) 0.006(3)
S1 0.0381(11) 0.0724(15) 0.0348(10) 0.0050(10) -0.0004(9) -0.0015(10)
S2 0.0388(11) 0.0694(14) 0.0387(11) -0.0023(10) 0.0009(9) -0.0061(10)
O1 0.047(3) 0.041(3) 0.025(2) -0.001(2) 0.001(2) 0.002(2)
O2 0.048(3) 0.042(3) 0.033(3) 0.002(2) 0.003(2) 0.008(2)
C1 0.089(8) 0.052(6) 0.084(8) 0.015(6) 0.022(7) -0.002(5)
C2 0.055(6) 0.051(6) 0.086(8) -0.008(5) -0.020(6) 0.009(5)
C3 0.115(10) 0.056(6) 0.076(7) 0.006(6) 0.028(7) 0.033(6)
C4 0.059(7) 0.063(7) 0.123(10) 0.004(7) -0.026(7) 0.028(5)
C5 0.119(10) 0.076(8) 0.048(6) 0.006(5) -0.002(7) 0.034(7)
C6 0.028(4) 0.066(5) 0.035(4) -0.003(4) -0.006(3) 0.003(4)
C7 0.035(4) 0.052(5) 0.043(4) -0.002(4) -0.004(4) 0.001(4)
C8 0.049(6) 0.086(7) 0.053(5) -0.008(5) -0.006(4) 0.002(5)
C9 0.041(5) 0.126(10) 0.058(6) -0.002(6) 0.001(5) -0.005(6)
C10 0.036(5) 0.105(9) 0.081(7) 0.002(6) -0.007(5) -0.012(5)
C11 0.101(9) 0.073(7) 0.043(5) -0.008(5) -0.016(6) -0.017(6)
C12 0.035(5) 0.066(6) 0.045(5) 0.005(4) -0.005(4) -0.002(4)
C13 0.065(6) 0.053(6) 0.069(6) 0.000(5) 0.005(5) -0.013(5)
C14 0.072(7) 0.043(5) 0.082(7) 0.016(5) 0.024(6) 0.009(4)
C15 0.097(9) 0.051(6) 0.082(8) 0.029(6) -0.029(7) -0.009(6)
C16 0.078(7) 0.065(6) 0.061(6) 0.006(5) 0.024(6) 0.001(5)
C17 0.059(6) 0.064(6) 0.083(7) 0.025(6) 0.015(6) -0.004(5)
C18 0.029(4) 0.071(6) 0.041(4) 0.003(4) 0.010(4) 0.000(4)
C19 0.051(5) 0.045(5) 0.035(4) -0.002(4) 0.010(4) 0.001(4)
C20 0.063(6) 0.064(6) 0.039(5) -0.007(4) -0.001(4) 0.000(5)
C21 0.067(6) 0.089(7) 0.034(5) -0.003(5) 0.007(4) 0.006(5)
C22 0.123(10) 0.067(7) 0.048(6) -0.012(5) 0.027(6) -0.005(7)
C23 0.050(6) 0.089(7) 0.063(6) -0.014(6) 0.022(5) 0.001(5)
C24 0.064(6) 0.056(6) 0.042(5) 0.002(4) 0.013(4) -0.004(4)
C25 0.168(18) 0.143(15) 0.133(14) -0.016(11) -0.020(14) -0.010(13)
C26 0.067(9) 0.133(13) 0.187(17) -0.010(12) -0.043(11) -0.001(8)
C27 0.22(3) 0.25(3) 0.132(17) -0.011(17) -0.073(17) 0.00(2)
C28 0.113(9) 0.323(15) 0.102(8) -0.014(11) 0.002(8) 0.068(10)
C29 0.103(10) 0.096(9) 0.088(9) -0.011(7) 0.003(8) 0.011(7)
C30 0.136(13) 0.101(10) 0.065(7) -0.004(7) 0.035(8) -0.004(8)
C31 0.161(17) 0.128(14) 0.127(13) -0.003(10) 0.036(13) -0.029(11)
C32 0.068(8) 0.192(16) 0.099(10) -0.017(10) 0.010(8) -0.006(9)
O3 0.076(6) 0.298(14) 0.095(6) -0.006(8) -0.009(5) 0.073(7)
O4 0.100(6) 0.127(7) 0.058(5) -0.012(4) 0.013(4) -0.014(5)
C35 0.52(8) 0.25(4) 0.42(6) -0.07(5) 0.33(6) -0.04(6)
C36 0.48(8) 0.19(3) 0.37(6) -0.09(4) 0.14(5) -0.12(5)
C33 0.075(10) 0.33(3) 1.08(9) -0.12(4) 0.16(2) -0.006(15)
C38 0.075(10) 0.33(3) 1.08(9) -0.12(4) 0.16(2) -0.006(15)
C34 0.28(4) 0.15(2) 0.81(9) -0.14(4) 0.33(5) -0.08(2)
C37 0.63(8) 0.16(2) 0.31(4) -0.01(3) 0.28(5) 0.00(4)

loop_
_atom_type_symbol
_atom_type_description
_atom_type_scat_dispersion_real
_atom_type_scat_dispersion_imag
_atom_type_scat_source
C C 0.0033 0.0016 'International Tables Vol C Tables 4.2.6.8 and 6.1.1.4'
H H 0.0000 0.0000 'International Tables Vol C Tables 4.2.6.8 and 6.1.1.4'
N N 0.0061 0.0033 'International Tables Vol C Tables 4.2.6.8 and 6.1.1.4'
S S 0.1246 0.1234 'International Tables Vol C Tables 4.2.6.8 and 6.1.1.4'
Yb Yb -0.3850 5.5486 'International Tables Vol C Tables 4.2.6.8 and 6.1.1.4'
O O 0.0106 0.0060 'International Tables Vol C Tables 4.2.6.8 and 6.1.1.4'

loop_
_geom_angle_atom_site_label_1
_geom_angle_atom_site_label_2
_geom_angle_atom_site_label_3
_geom_angle
_geom_angle_site_symmetry_1
_geom_angle_site_symmetry_3
O1 Yb1 O2 74.86(17) . 2
O1 Yb1 O1 65.77(19) . 2
O2 Yb1 O1 72.94(17) 2 2
O1 Yb1 N1 144.0(2) . .
O2 Yb1 N1 75.8(2) 2 .
O1 Yb1 N1 123.63(19) 2 .
O1 Yb1 C5 130.0(3) . .
O2 Yb1 C5 154.8(3) 2 .
O1 Yb1 C5 110.4(3) 2 .
N1 Yb1 C5 82.3(3) . .
O1 Yb1 C4 118.8(3) . .
O2 Yb1 C4 147.9(3) 2 .
O1 Yb1 C4 138.6(3) 2 .
N1 Yb1 C4 78.6(3) . .
C5 Yb1 C4 32.0(3) . .
O1 Yb1 C1 102.9(3) . .
O2 Yb1 C1 160.1(3) 2 .
O1 Yb1 C1 88.0(3) 2 .
N1 Yb1 C1 111.7(3) . .
C5 Yb1 C1 30.2(3) . .
C4 Yb1 C1 50.6(4) . .
O1 Yb1 C3 89.2(3) . .
O2 Yb1 C3 148.4(3) 2 .
O1 Yb1 C3 125.3(3) 2 .
N1 Yb1 C3 105.5(3) . .
C5 Yb1 C3 50.6(3) . .
C4 Yb1 C3 29.8(3) . .
C1 Yb1 C3 49.5(3) . .
O1 Yb1 C2 80.0(2) . .
O2 Yb1 C2 154.8(2) 2 .
O1 Yb1 C2 95.9(3) 2 .
N1 Yb1 C2 127.7(3) . .
C5 Yb1 C2 50.1(3) . .
C4 Yb1 C2 49.9(3) . .
C1 Yb1 C2 29.9(3) . .
C3 Yb1 C2 29.9(3) . .
O1 Yb1 S2 76.10(13) . .
O2 Yb1 S2 69.49(13) 2 .
O1 Yb1 S2 131.86(12) 2 .
N1 Yb1 S2 74.29(16) . .
C5 Yb1 S2 116.5(3) . .
C4 Yb1 S2 85.1(3) . .
C1 Yb1 S2 129.7(2) . .
C3 Yb1 S2 80.3(3) . .
C2 Yb1 S2 105.6(3) . .
O1 Yb1 S1 130.45(13) . .
O2 Yb1 S1 74.60(13) 2 .
O1 Yb1 S1 68.46(11) 2 .
N1 Yb1 S1 58.53(16) . .
C5 Yb1 S1 83.4(2) . .
C4 Yb1 S1 107.8(3) . .
C1 Yb1 S1 93.4(3) . .
C3 Yb1 S1 133.9(2) . .
C2 Yb1 S1 123.1(3) . .
S2 Yb1 S1 126.02(6) . .
O1 Yb1 C6 148.60(19) . .
O2 Yb1 C6 74.1(2) 2 .
O1 Yb1 C6 100.47(18) 2 .
N1 Yb1 C6 25.0(2) . .
C5 Yb1 C6 80.8(3) . .
C4 Yb1 C6 90.6(3) . .
C1 Yb1 C6 104.7(3) . .
C3 Yb1 C6 120.3(3) . .
C2 Yb1 C6 130.9(3) . .
S2 Yb1 C6 97.08(16) . .
S1 Yb1 C6 33.54(14) . .
O2 Yb2 O1 74.56(17) . .
O2 Yb2 O2 65.7(2) . 2
O1 Yb2 O2 73.55(16) . 2
O2 Yb2 N3 143.3(2) . .
O1 Yb2 N3 75.84(19) . .
O2 Yb2 N3 124.6(2) 2 .
O2 Yb2 C17 129.4(3) . .
O1 Yb2 C17 155.7(3) . .
O2 Yb2 C17 110.0(3) 2 .
N3 Yb2 C17 83.1(3) . .
O2 Yb2 C16 120.6(3) . .
O1 Yb2 C16 147.7(3) . .
O2 Yb2 C16 137.8(3) 2 .
N3 Yb2 C16 77.3(3) . .
C17 Yb2 C16 30.5(3) . .
O2 Yb2 C15 89.4(3) . .
O1 Yb2 C15 147.5(3) . .
O2 Yb2 C15 125.5(3) 2 .
N3 Yb2 C15 104.6(3) . .
C17 Yb2 C15 50.3(3) . .
C16 Yb2 C15 31.3(3) . .
O2 Yb2 C13 103.0(3) . .
O1 Yb2 C13 159.7(3) . .
O2 Yb2 C13 87.0(3) 2 .
N3 Yb2 C13 112.2(3) . .
C17 Yb2 C13 30.0(3) . .
C16 Yb2 C13 50.9(3) . .
C15 Yb2 C13 50.8(3) . .
O2 Yb2 C14 78.9(2) . .
O1 Yb2 C14 153.5(2) . .
O2 Yb2 C14 95.5(3) 2 .
N3 Yb2 C14 128.4(3) . .
C17 Yb2 C14 50.7(3) . .
C16 Yb2 C14 51.4(3) . .
C15 Yb2 C14 30.4(3) . .
C13 Yb2 C14 31.6(3) . .
O2 Yb2 S1 75.65(14) . 2
O1 Yb2 S1 69.18(12) . 2
O2 Yb2 S1 131.83(12) 2 2
N3 Yb2 S1 73.87(16) . 2
C17 Yb2 S1 116.6(3) . 2
C16 Yb2 S1 86.4(3) . 2
C15 Yb2 S1 79.6(2) . 2
C13 Yb2 S1 130.4(2) . 2
C14 Yb2 S1 104.5(2) . 2
O2 Yb2 S2 131.22(13) . .
O1 Yb2 S2 76.07(13) . .
O2 Yb2 S2 69.09(13) 2 .
N3 Yb2 S2 59.31(15) . .
C17 Yb2 S2 82.8(2) . .
C16 Yb2 S2 104.9(3) . .
C15 Yb2 S2 132.9(3) . .
C13 Yb2 S2 91.9(2) . .
C14 Yb2 S2 123.3(2) . .
S1 Yb2 S2 126.94(6) 2 .
O2 Yb2 C18 150.2(2) . .
O1 Yb2 C18 76.1(2) . .
O2 Yb2 C18 101.1(2) 2 .
N3 Yb2 C18 26.20(19) . .
C17 Yb2 C18 79.6(3) . .
C16 Yb2 C18 87.5(3) . .
C15 Yb2 C18 118.7(3) . .
C13 Yb2 C18 102.8(3) . .
C14 Yb2 C18 130.3(3) . .
S1 Yb2 C18 98.46(16) 2 .
S2 Yb2 C18 33.28(15) . .
C6 N1 C7 105.5(6) . .
C6 N1 Yb1 104.0(5) . .
C7 N1 Yb1 148.6(5) . .
C6 N2 C12 106.6(6) . .
C18 N3 C19 102.9(6) . .
C18 N3 Yb2 102.6(4) . .
C19 N3 Yb2 150.9(5) . .
C18 N4 C24 107.4(7) . .
C6 S1 Yb2 113.5(3) . 2
C6 S1 Yb1 75.9(3) . .
Yb2 S1 Yb1 74.82(5) 2 .
C18 S2 Yb2 76.6(3) . .
C18 S2 Yb1 115.0(3) . .
Yb2 S2 Yb1 74.72(5) . .
Yb1 O1 Yb2 101.58(18) . .
Yb1 O1 Yb1 114.12(19) . 2
Yb2 O1 Yb1 100.20(18) . 2
Yb2 O2 Yb1 102.41(19) . 2
Yb2 O2 Yb2 114.2(2) . 2
Yb1 O2 Yb2 99.10(19) 2 2
C2 C1 C5 109.7(10) . .
C2 C1 Yb1 75.8(6) . .
C5 C1 Yb1 74.2(6) . .
C1 C2 C3 107.9(10) . .
C1 C2 Yb1 74.3(6) . .
C3 C2 Yb1 74.4(6) . .
C4 C3 C2 109.9(10) . .
C4 C3 Yb1 74.7(6) . .
C2 C3 Yb1 75.7(6) . .
C3 C4 C5 106.4(10) . .
C3 C4 Yb1 75.4(6) . .
C5 C4 Yb1 73.5(6) . .
C1 C5 C4 106.1(10) . .
C1 C5 Yb1 75.7(6) . .
C4 C5 Yb1 74.5(5) . .
N1 C6 N2 113.4(7) . .
N1 C6 S1 121.4(6) . .
N2 C6 S1 124.9(6) . .
N1 C6 Yb1 51.0(4) . .
N2 C6 Yb1 162.5(6) . .
S1 C6 Yb1 70.5(2) . .
C12 C7 N1 108.9(7) . .
C12 C7 C8 119.7(7) . .
N1 C7 C8 131.4(7) . .
C9 C8 C7 115.8(8) . .
C8 C9 C10 123.4(10) . .
C9 C10 C11 121.6(9) . .
C12 C11 C10 115.4(9) . .
C11 C12 C7 124.0(9) . .
C11 C12 N2 130.4(8) . .
C7 C12 N2 105.6(7) . .
C17 C13 C14 107.1(9) . .
C17 C13 Yb2 73.4(5) . .
C14 C13 Yb2 75.1(5) . .
C15 C14 C13 106.1(9) . .
C15 C14 Yb2 73.8(5) . .
C13 C14 Yb2 73.3(5) . .
C14 C15 C16 109.2(10) . .
C14 C15 Yb2 75.8(5) . .
C16 C15 Yb2 73.5(5) . .
C17 C16 C15 105.8(9) . .
C17 C16 Yb2 74.1(5) . .
C15 C16 Yb2 75.1(5) . .
C13 C17 C16 111.7(9) . .
C13 C17 Yb2 76.6(5) . .
C16 C17 Yb2 75.4(6) . .
N4 C18 N3 112.7(7) . .
N4 C18 S2 126.3(6) . .
N3 C18 S2 120.9(6) . .
N4 C18 Yb2 161.0(6) . .
N3 C18 Yb2 51.2(4) . .
S2 C18 Yb2 70.2(3) . .
C24 C19 C20 121.3(8) . .
C24 C19 N3 110.3(7) . .
C20 C19 N3 128.4(8) . .
C21 C20 C19 115.7(8) . .
C22 C21 C20 122.2(9) . .
C23 C22 C21 122.9(9) . .
C22 C23 C24 114.2(9) . .
C19 C24 N4 106.7(7) . .
C19 C24 C23 123.6(8) . .
N4 C24 C23 129.6(9) . .
O3 C25 C26 105.6(9) . .
C27 C26 C25 105.8(10) . .
C28 C27 C26 102.8(11) . .
O3 C28 C27 106.1(11) . .
O4 C29 C30 105.5(8) . .
C31 C30 C29 106.5(8) . .
C30 C31 C32 102.8(9) . .
O4 C32 C31 106.6(9) . .
C28 O3 C25 111.0(9) . .
C32 O4 C29 108.9(8) . .
C36 C35 C34 106.3(10) . .
C37 C36 C35 109.2(10) . .
C33 C34 C35 108.2(10) . .
C36 C37 C38 110.0(11) . .

loop_
_geom_bond_atom_site_label_1
_geom_bond_atom_site_label_2
_geom_bond_distance
_geom_bond_site_symmetry_2
Yb1 O1 2.299(4) .
Yb1 O2 2.324(5) 2
Yb1 O1 2.352(5) 2
Yb1 N1 2.436(6) .
Yb1 C5 2.601(10) .
Yb1 C4 2.613(9) .
Yb1 C1 2.620(10) .
Yb1 C3 2.622(10) .
Yb1 C2 2.639(9) .
Yb1 S2 2.952(2) .
Yb1 S1 2.956(2) .
Yb1 C6 3.042(7) .
Yb2 O2 2.272(5) .
Yb2 O1 2.317(5) .
Yb2 O2 2.376(5) 2
Yb2 N3 2.430(6) .
Yb2 C17 2.591(9) .
Yb2 C16 2.607(9) .
Yb2 C15 2.627(9) .
Yb2 C13 2.630(9) .
Yb2 C14 2.653(9) .
Yb2 S1 2.939(2) 2
Yb2 S2 2.942(2) .
Yb2 C18 3.042(8) .
N1 C6 1.326(9) .
N1 C7 1.408(9) .
N2 C6 1.337(9) .
N2 C12 1.422(10) .
N3 C18 1.376(9) .
N3 C19 1.415(9) .
N4 C18 1.329(9) .
N4 C24 1.393(10) .
S1 C6 1.732(8) .
S1 Yb2 2.939(2) 2
S2 C18 1.716(8) .
O1 Yb1 2.352(5) 2
O2 Yb1 2.324(5) 2
O2 Yb2 2.376(5) 2
C1 C2 1.357(14) .
C1 C5 1.358(14) .
C2 C3 1.359(14) .
C3 C4 1.347(14) .
C4 C5 1.438(15) .
C7 C12 1.386(11) .
C7 C8 1.411(11) .
C8 C9 1.358(12) .
C9 C10 1.377(14) .
C10 C11 1.382(14) .
C11 C12 1.361(12) .
C13 C17 1.351(13) .
C13 C14 1.437(13) .
C14 C15 1.386(14) .
C15 C16 1.414(14) .
C16 C17 1.368(13) .
C19 C24 1.361(11) .
C19 C20 1.395(11) .
C20 C21 1.393(11) .
C21 C22 1.382(14) .
C22 C23 1.374(13) .
C23 C24 1.416(11) .
C25 O3 1.421(9) .
C25 C26 1.509(9) .
C26 C27 1.504(9) .
C27 C28 1.495(9) .
C28 O3 1.407(9) .
C29 O4 1.425(8) .
C29 C30 1.531(9) .
C30 C31 1.490(9) .
C31 C32 1.497(9) .
C32 O4 1.418(8) .
C35 C36 1.519(7) .
C35 C34 1.526(7) .
C36 C37 1.508(7) .
C33 C34 1.513(7) .
C38 C37 1.513(7) .

loop_
_geom_hbond_atom_site_label_D
_geom_hbond_atom_site_label_H
_geom_hbond_atom_site_label_A
_geom_hbond_distance_DH
_geom_hbond_distance_HA
_geom_hbond_distance_DA
_geom_hbond_angle_DHA
N2 H2B O4 0.86 1.95 2.804(10) 174.7
N4 H4B O3 0.86 1.93 2.785(11) 176.6
